data_4505421
loop_
_publ_author_name
'Ma, Bao-Qing'
'Coppens, Philip'

_publ_section_title
;
 Variable Conformation of Benzophenone in a Series of Resorcinarene-Based
 Supramolecular Frameworks
;
_journal_issue 6
_journal_name_full 'Crystal Growth &amp; Design'
_journal_page_first 1377
_journal_paper_doi 10.1021/cg0499562
_journal_volume 4
_journal_year 2004
_chemical_formula_sum 'C75 H76 N8 O10'
_chemical_formula_weight 1249.44
_chemical_name_systematic
; 
 ? 
;
_space_group_IT_number 15
_symmetry_cell_setting monoclinic
_symmetry_space_group_name_Hall '-C 2yc'
_symmetry_space_group_name_H-M 'C 1 2/c 1'
_atom_sites_solution_hydrogens geom
_atom_sites_solution_primary direct
_atom_sites_solution_secondary difmap
_audit_creation_method SHELXL-97
_cell_angle_alpha 90.00
_cell_angle_beta 114.671(4)
_cell_angle_gamma 90.00
_cell_formula_units_Z 4
_cell_length_a 26.4564(18)
_cell_length_b 15.230(2)
_cell_length_c 17.4736(16)
_cell_measurement_temperature 90(1)
_cell_volume 6398.0(11)
_computing_cell_refinement SMART
_computing_data_collection SMART
_computing_data_reduction SAINT
_computing_molecular_graphics XP
_computing_publication_material XCIF
_computing_structure_refinement 'SHELXL-97 (Sheldrick, 1997)'
_computing_structure_solution 'SHELXS-97 (Sheldrick, 1990)'
_diffrn_ambient_temperature 90(1)
_diffrn_measured_fraction_theta_full 0.870
_diffrn_measured_fraction_theta_max 0.870
_diffrn_measurement_device_type 'SMART CCD 1000'
_diffrn_radiation_monochromator graphite
_diffrn_radiation_source 'fine-focus sealed tube'
_diffrn_radiation_type MoK\a
_diffrn_radiation_wavelength 0.71073
_diffrn_reflns_av_R_equivalents 0.0557
_diffrn_reflns_av_sigmaI/netI 0.0456
_diffrn_reflns_limit_h_max 27
_diffrn_reflns_limit_h_min -38
_diffrn_reflns_limit_k_max 19
_diffrn_reflns_limit_k_min -20
_diffrn_reflns_limit_l_max 24
_diffrn_reflns_limit_l_min -22
_diffrn_reflns_number 26494
_diffrn_reflns_theta_full 30.94
_diffrn_reflns_theta_max 30.94
_diffrn_reflns_theta_min 1.58
_exptl_absorpt_coefficient_mu 0.087
_exptl_crystal_colour yellow
_exptl_crystal_density_diffrn 1.297
_exptl_crystal_density_method 'not measured'
_exptl_crystal_description block
_exptl_crystal_F_000 2648
_exptl_crystal_size_max 0.26
_exptl_crystal_size_mid 0.16
_exptl_crystal_size_min 0.08
_refine_diff_density_max 1.122
_refine_diff_density_min -0.581
_refine_diff_density_rms 0.095
_refine_ls_extinction_coef 0.0045(7)
_refine_ls_extinction_expression Fc^*^=kFc[1+0.001xFc^2^\l^3^/sin(2\q)]^-1/4^
_refine_ls_extinction_method SHELXL
_refine_ls_goodness_of_fit_ref 1.048
_refine_ls_hydrogen_treatment mixed
_refine_ls_matrix_type full
_refine_ls_number_parameters 563
_refine_ls_number_reflns 8821
_refine_ls_number_restraints 0
_refine_ls_restrained_S_all 1.048
_refine_ls_R_factor_all 0.1104
_refine_ls_R_factor_gt 0.0810
_refine_ls_shift/su_max 0.000
_refine_ls_shift/su_mean 0.000
_refine_ls_structure_factor_coef Fsqd
_refine_ls_weighting_details 'calc w=1/[\s^2^(Fo^2^)+(0.1660P)^2^+5.4257P] where P=(Fo^2^+2Fc^2^)/3'
_refine_ls_weighting_scheme calc
_refine_ls_wR_factor_gt 0.2347
_refine_ls_wR_factor_ref 0.2675
_reflns_number_gt 6025
_reflns_number_total 8821
_reflns_threshold_expression >2sigma(I)
_cod_data_source_file cg0499562si20040122_042144.cif
_cod_data_source_block c2c
_cod_original_cell_volume 6398.1(11)
_cod_original_sg_symbol_H-M C2/c
_cod_database_code 4505421

loop_
_symmetry_equiv_pos_as_xyz
'x, y, z'
'-x, y, -z+1/2'
'x+1/2, y+1/2, z'
'-x+1/2, y+1/2, -z+1/2'
'-x, -y, -z'
'x, -y, z-1/2'
'-x+1/2, -y+1/2, -z'
'x+1/2, -y+1/2, z-1/2'

loop_
_atom_site_label
_atom_site_type_symbol
_atom_site_fract_x
_atom_site_fract_y
_atom_site_fract_z
_atom_site_U_iso_or_equiv
_atom_site_adp_type
_atom_site_occupancy
_atom_site_symmetry_multiplicity
_atom_site_calc_flag
_atom_site_refinement_flags
O1 O 0.33391(7) 0.23793(11) 0.48632(9) 0.0314(4) Uani 1 1 d .
O2 O 0.30644(7) 0.22445(12) 0.74057(11) 0.0348(4) Uani 1 1 d .
H2 H 0.2955(17) 0.280(3) 0.721(3) 0.069(11) Uiso 1 1 d .
O3 O 0.38443(8) 0.24871(13) 0.89772(13) 0.0409(4) Uani 1 1 d .
H3 H 0.3620(16) 0.230(3) 0.850(3) 0.058(10) Uiso 1 1 d .
O4 O 0.57751(8) 0.24706(15) 1.05071(13) 0.0510(6) Uani 1 1 d .
H4 H 0.6099(17) 0.232(3) 1.040(2) 0.065(11) Uiso 1 1 d .
O5 O 0.0829(4) 0.9479(5) 0.2191(9) 0.167(5) Uani 0.50 1 d P
O6 O -0.0545(6) 1.0591(10) -0.0731(8) 0.220(8) Uani 0.50 1 d P
N1 N 0.21672(10) 1.10831(14) 0.28363(14) 0.0407(5) Uani 1 1 d .
N2 N 0.31461(10) 0.40910(14) 0.49149(14) 0.0428(5) Uani 1 1 d .
N3 N 0.26151(7) 0.80614(12) 0.39464(11) 0.0264(4) Uani 1 1 d .
N4 N 0.26438(7) 0.71514(12) 0.40572(11) 0.0273(4) Uani 1 1 d .
C1 C 0.40904(10) -0.01329(15) 0.53730(13) 0.0295(5) Uani 1 1 d .
C2 C 0.40645(9) 0.08745(14) 0.53252(12) 0.0252(4) Uani 1 1 d .
H2A H 0.3838(11) 0.1039(17) 0.4693(17) 0.031(7) Uiso 1 1 d .
C3 C 0.38002(8) 0.12619(13) 0.58797(12) 0.0234(4) Uani 1 1 d .
C4 C 0.34517(9) 0.19938(14) 0.56336(13) 0.0263(4) Uani 1 1 d .
C5 C 0.32076(10) 0.23282(15) 0.61366(14) 0.0294(4) Uani 1 1 d .
H5A H 0.2935(12) 0.282(2) 0.5939(18) 0.039(7) Uiso 1 1 d .
C6 C 0.33198(9) 0.19446(14) 0.69152(13) 0.0274(4) Uani 1 1 d .
C7 C 0.36770(8) 0.12290(13) 0.71980(12) 0.0240(4) Uani 1 1 d .
C8 C 0.39069(8) 0.09057(14) 0.66700(12) 0.0232(4) Uani 1 1 d .
H8A H 0.4147(10) 0.0435(16) 0.6865(15) 0.018(5) Uiso 1 1 d .
C9 C 0.38253(9) 0.08396(14) 0.80693(12) 0.0249(4) Uani 1 1 d .
H9A H 0.3522(11) 0.1005(18) 0.8223(17) 0.030(7) Uiso 1 1 d .
C10 C 0.38535(10) -0.01642(14) 0.80703(14) 0.0297(5) Uani 1 1 d .
H10A H 0.3488(12) -0.0396(19) 0.7705(18) 0.033(7) Uiso 1 1 d .
H10C H 0.4137(12) -0.0425(19) 0.7832(18) 0.037(7) Uiso 1 1 d .
H10B H 0.3938(11) -0.0383(18) 0.8643(18) 0.032(7) Uiso 1 1 d .
C11 C 0.43513(9) 0.12722(13) 0.87084(12) 0.0247(4) Uani 1 1 d .
C12 C 0.43291(10) 0.20534(15) 0.91206(14) 0.0314(5) Uani 1 1 d .
C13 C 0.48116(11) 0.24228(17) 0.97167(16) 0.0385(6) Uani 1 1 d .
H13A H 0.4799(13) 0.298(2) 0.998(2) 0.049(8) Uiso 1 1 d .
C14 C 0.53242(10) 0.20567(17) 0.98997(15) 0.0352(5) Uani 1 1 d .
C15 C 0.53714(9) 0.12871(14) 0.94871(12) 0.0250(4) Uani 1 1 d .
C16 C 0.48793(9) 0.09237(13) 0.89036(12) 0.0232(4) Uani 1 1 d .
H16A H 0.4894(9) 0.0467(17) 0.8605(15) 0.020(5) Uiso 1 1 d .
C17 C 0.18507(18) 1.0549(2) 0.22364(18) 0.0625(10) Uani 1 1 d .
H17A H 0.1675(17) 1.077(3) 0.177(3) 0.073(12) Uiso 1 1 d .
C18 C 0.18612(17) 0.9642(2) 0.23229(18) 0.0593(9) Uani 1 1 d .
H18A H 0.1702(15) 0.937(3) 0.194(2) 0.059(10) Uiso 1 1 d .
C19 C 0.22261(9) 0.92662(15) 0.30733(13) 0.0294(5) Uani 1 1 d .
C20 C 0.25709(10) 0.98341(16) 0.36881(17) 0.0368(5) Uani 1 1 d .
H20A H 0.2856(13) 0.961(2) 0.425(2) 0.047(8) Uiso 1 1 d .
C21 C 0.25296(11) 1.07253(18) 0.35427(19) 0.0395(6) Uani 1 1 d .
H21A H 0.2704(14) 1.107(2) 0.388(2) 0.047(9) Uiso 1 1 d .
C22 C 0.22581(8) 0.83026(14) 0.32157(13) 0.0267(4) Uani 1 1 d .
C23 C 0.18841(11) 0.77214(18) 0.25196(15) 0.0368(5) Uani 1 1 d .
H23B H 0.1480(15) 0.785(2) 0.238(2) 0.054(9) Uiso 1 1 d .
H23A H 0.1960(19) 0.709(3) 0.267(3) 0.087(14) Uiso 1 1 d .
H23C H 0.1955(12) 0.7800(19) 0.1980(18) 0.035(7) Uiso 1 1 d .
C24 C 0.30331(9) 0.68907(14) 0.47572(13) 0.0263(4) Uani 1 1 d .
C25 C 0.34399(10) 0.74580(17) 0.54339(14) 0.0307(5) Uani 1 1 d .
H25C H 0.3341(13) 0.807(2) 0.536(2) 0.048(8) Uiso 1 1 d .
H25B H 0.3519(15) 0.724(2) 0.599(2) 0.061(10) Uiso 1 1 d .
H25A H 0.3750(14) 0.746(2) 0.541(2) 0.040(8) Uiso 1 1 d .
C26 C 0.30713(9) 0.59223(15) 0.48475(14) 0.0301(5) Uani 1 1 d .
C27 C 0.26210(12) 0.53989(18) 0.43620(18) 0.0442(6) Uani 1 1 d .
H27A H 0.2252(13) 0.565(2) 0.396(2) 0.048(8) Uiso 1 1 d .
C28 C 0.26715(14) 0.45007(19) 0.44214(19) 0.0484(7) Uani 1 1 d .
H28A H 0.2373(15) 0.413(2) 0.415(2) 0.055(9) Uiso 1 1 d .
C29 C 0.35588(14) 0.4591(2) 0.5408(2) 0.0556(8) Uani 1 1 d .
H29A H 0.386(2) 0.426(4) 0.570(3) 0.102(16) Uiso 1 1 d .
C30 C 0.35423(13) 0.5499(2) 0.5403(2) 0.0486(7) Uani 1 1 d .
H30A H 0.3834(16) 0.580(3) 0.563(2) 0.062(10) Uiso 1 1 d .
C31 C 0.0195(3) 0.6868(6) 0.2562(6) 0.070(2) Uani 0.50 1 d P
C31' C 0.0025(4) 0.7100(6) 0.1915(6) 0.070(2) Uani 0.50 1 d P
C32 C 0.0228(2) 0.7771(7) 0.1945(4) 0.129(3) Uani 1 1 d .
C33 C 0.0110(3) 0.8503(4) 0.2236(6) 0.144(3) Uani 1 1 d .
C34 C 0.0439(3) 0.9497(6) 0.2356(6) 0.076(2) Uani 0.50 1 d P
C35 C 0.0259(2) 1.0386(3) 0.2500(3) 0.0910(14) Uani 1 1 d .
C36 C 0.0513(2) 1.1156(4) 0.2493(4) 0.0939(15) Uani 1 1 d .
C37 C 0.0250(2) 1.1947(3) 0.2513(4) 0.0899(14) Uani 1 1 d .
C38 C -0.0249(3) 1.0084(5) -0.0022(6) 0.130(2) Uani 1 1 d .
H1A H 0.3749(14) -0.039(2) 0.520(2) 0.047(8) Uiso 1 1 d .
H1 H 0.3268(13) 0.293(2) 0.487(2) 0.047(9) Uiso 1 1 d .
H1C H 0.4237(14) -0.037(2) 0.495(2) 0.056(9) Uiso 1 1 d .
H1B H 0.4323(11) -0.0396(17) 0.5957(17) 0.028(6) Uiso 1 1 d .

loop_
_atom_site_aniso_label
_atom_site_aniso_U_11
_atom_site_aniso_U_22
_atom_site_aniso_U_33
_atom_site_aniso_U_23
_atom_site_aniso_U_13
_atom_site_aniso_U_12
O1 0.0451(9) 0.0289(8) 0.0241(7) 0.0072(6) 0.0181(7) 0.0068(7)
O2 0.0450(10) 0.0359(9) 0.0363(9) 0.0064(7) 0.0296(8) 0.0096(7)
O3 0.0345(9) 0.0497(11) 0.0457(10) -0.0155(8) 0.0240(8) 0.0044(8)
O4 0.0368(10) 0.0658(13) 0.0513(11) -0.0395(10) 0.0193(9) -0.0085(9)
O5 0.154(7) 0.092(5) 0.343(16) -0.073(7) 0.190(10) -0.043(5)
O6 0.226(13) 0.197(12) 0.141(9) 0.047(9) -0.017(9) -0.118(11)
N1 0.0590(14) 0.0340(11) 0.0402(11) 0.0053(9) 0.0317(11) 0.0098(9)
N2 0.0573(14) 0.0319(10) 0.0406(11) 0.0062(9) 0.0218(11) 0.0028(10)
N3 0.0283(9) 0.0268(9) 0.0273(8) -0.0008(7) 0.0148(7) 0.0003(7)
N4 0.0282(9) 0.0271(9) 0.0280(9) -0.0005(7) 0.0132(7) -0.0005(7)
C1 0.0360(12) 0.0293(11) 0.0239(10) -0.0034(8) 0.0131(9) -0.0007(9)
C2 0.0302(10) 0.0290(10) 0.0195(9) 0.0003(7) 0.0134(8) -0.0001(8)
C3 0.0259(9) 0.0263(9) 0.0205(8) -0.0008(7) 0.0120(7) -0.0028(7)
C4 0.0324(10) 0.0269(10) 0.0222(9) 0.0026(7) 0.0141(8) -0.0019(8)
C5 0.0353(11) 0.0278(10) 0.0299(10) 0.0039(8) 0.0184(9) 0.0040(9)
C6 0.0312(10) 0.0297(10) 0.0285(10) 0.0003(8) 0.0195(9) -0.0005(8)
C7 0.0261(9) 0.0274(9) 0.0223(9) 0.0010(7) 0.0140(8) -0.0021(7)
C8 0.0244(9) 0.0260(9) 0.0209(9) 0.0010(7) 0.0113(7) -0.0008(8)
C9 0.0299(10) 0.0273(10) 0.0239(9) 0.0025(7) 0.0176(8) -0.0015(8)
C10 0.0389(12) 0.0281(10) 0.0261(10) 0.0004(8) 0.0174(9) -0.0077(9)
C11 0.0322(10) 0.0271(10) 0.0215(9) 0.0002(7) 0.0177(8) -0.0020(8)
C12 0.0348(11) 0.0350(11) 0.0331(11) -0.0065(9) 0.0227(10) 0.0010(9)
C13 0.0393(13) 0.0416(13) 0.0416(13) -0.0199(11) 0.0237(11) -0.0028(10)
C14 0.0356(12) 0.0427(13) 0.0319(11) -0.0152(10) 0.0187(10) -0.0053(10)
C15 0.0317(10) 0.0276(10) 0.0215(9) -0.0025(7) 0.0169(8) -0.0016(8)
C16 0.0336(10) 0.0229(9) 0.0186(8) 0.0008(7) 0.0164(8) -0.0008(8)
C17 0.103(3) 0.0444(16) 0.0287(13) 0.0080(12) 0.0163(16) 0.0215(17)
C18 0.090(3) 0.0416(16) 0.0265(12) -0.0022(11) 0.0046(14) 0.0106(16)
C19 0.0334(11) 0.0321(11) 0.0271(10) -0.0005(8) 0.0169(9) 0.0041(9)
C20 0.0280(11) 0.0334(12) 0.0422(13) -0.0006(10) 0.0079(10) 0.0036(9)
C21 0.0350(12) 0.0324(12) 0.0506(15) -0.0036(11) 0.0172(11) 0.0004(10)
C22 0.0252(9) 0.0313(10) 0.0259(9) -0.0022(8) 0.0130(8) 0.0002(8)
C23 0.0349(12) 0.0388(13) 0.0294(11) -0.0027(9) 0.0063(10) -0.0008(10)
C24 0.0267(10) 0.0294(10) 0.0262(9) 0.0004(8) 0.0146(8) -0.0013(8)
C25 0.0291(11) 0.0369(12) 0.0260(10) -0.0010(9) 0.0115(9) -0.0050(9)
C26 0.0326(11) 0.0308(11) 0.0288(10) 0.0006(8) 0.0149(9) -0.0019(9)
C27 0.0404(13) 0.0358(13) 0.0452(14) 0.0014(11) 0.0066(12) -0.0024(11)
C28 0.0547(16) 0.0360(14) 0.0448(15) 0.0006(12) 0.0110(13) -0.0070(12)
C29 0.0459(16) 0.0414(15) 0.0632(19) 0.0118(14) 0.0068(14) 0.0101(13)
C30 0.0380(14) 0.0388(14) 0.0512(16) 0.0047(12) 0.0009(12) -0.0002(11)
C31 0.071(5) 0.085(5) 0.055(4) -0.009(4) 0.029(5) 0.012(4)
C31' 0.064(5) 0.056(4) 0.093(7) 0.000(4) 0.036(5) 0.002(4)
C32 0.058(3) 0.228(9) 0.093(4) -0.069(5) 0.024(3) -0.003(4)
C33 0.131(5) 0.119(5) 0.251(9) 0.086(5) 0.149(6) 0.054(4)
C34 0.066(4) 0.076(5) 0.104(6) -0.028(5) 0.052(5) -0.007(4)
C35 0.120(4) 0.081(3) 0.098(3) 0.003(3) 0.071(3) -0.002(3)
C36 0.093(3) 0.096(3) 0.110(4) -0.024(3) 0.059(3) -0.005(3)
C37 0.109(3) 0.067(2) 0.120(4) -0.018(3) 0.075(3) -0.032(2)
C38 0.104(4) 0.102(4) 0.190(8) 0.024(5) 0.067(5) 0.004(4)

loop_
_atom_type_symbol
_atom_type_description
_atom_type_scat_dispersion_real
_atom_type_scat_dispersion_imag
_atom_type_scat_source
C C 0.0033 0.0016 'International Tables Vol C Tables 4.2.6.8 and 6.1.1.4'
H H 0.0000 0.0000 'International Tables Vol C Tables 4.2.6.8 and 6.1.1.4'
N N 0.0061 0.0033 'International Tables Vol C Tables 4.2.6.8 and 6.1.1.4'
O O 0.0106 0.0060 'International Tables Vol C Tables 4.2.6.8 and 6.1.1.4'

loop_
_geom_angle_atom_site_label_1
_geom_angle_atom_site_label_2
_geom_angle_atom_site_label_3
_geom_angle
_geom_angle_site_symmetry_1
_geom_angle_site_symmetry_3
C17 N1 C21 117.4(2) . .
C29 N2 C28 116.7(2) . .
C22 N3 N4 113.34(18) . .
C24 N4 N3 114.36(18) . .
C15 C2 C3 111.72(16) 2_656 .
C15 C2 C1 112.50(18) 2_656 .
C3 C2 C1 111.86(16) . .
C4 C3 C8 116.71(18) . .
C4 C3 C2 122.05(17) . .
C8 C3 C2 121.23(18) . .
O1 C4 C5 119.55(19) . .
O1 C4 C3 119.06(18) . .
C5 C4 C3 121.38(18) . .
C4 C5 C6 119.9(2) . .
O2 C6 C7 118.53(18) . .
O2 C6 C5 120.7(2) . .
C7 C6 C5 120.75(18) . .
C8 C7 C6 117.54(18) . .
C8 C7 C9 121.57(18) . .
C6 C7 C9 120.85(17) . .
C7 C8 C3 123.65(19) . .
C11 C9 C7 109.84(16) . .
C11 C9 C10 113.71(18) . .
C7 C9 C10 112.44(17) . .
C16 C11 C12 116.6(2) . .
C16 C11 C9 121.94(18) . .
C12 C11 C9 121.41(19) . .
O3 C12 C13 116.1(2) . .
O3 C12 C11 123.4(2) . .
C13 C12 C11 120.4(2) . .
C14 C13 C12 121.3(2) . .
O4 C14 C13 116.6(2) . .
O4 C14 C15 122.9(2) . .
C13 C14 C15 120.5(2) . .
C16 C15 C14 116.79(19) . .
C16 C15 C2 121.81(18) . 2_656
C14 C15 C2 121.40(19) . 2_656
C15 C16 C11 124.24(19) . .
N1 C17 C18 123.5(3) . .
C19 C18 C17 119.2(3) . .
C20 C19 C18 116.7(2) . .
C20 C19 C22 121.0(2) . .
C18 C19 C22 122.3(2) . .
C21 C20 C19 119.8(2) . .
N1 C21 C20 123.3(3) . .
N3 C22 C19 114.58(19) . .
N3 C22 C23 127.0(2) . .
C19 C22 C23 118.45(19) . .
N4 C24 C26 113.53(19) . .
N4 C24 C25 126.7(2) . .
C26 C24 C25 119.71(19) . .
C30 C26 C27 117.0(2) . .
C30 C26 C24 122.8(2) . .
C27 C26 C24 120.2(2) . .
C28 C27 C26 119.6(3) . .
N2 C28 C27 123.1(3) . .
N2 C29 C30 124.0(3) . .
C26 C30 C29 119.3(3) . .
C31 C31 C31' 80.0(12) 2 .
C31 C31 C31' 54.1(9) 2 2
C31' C31 C31' 121.4(10) . 2
C31 C31 C32 100.6(8) 2 .
C31' C31 C32 38.6(6) . .
C31' C31 C32 111.1(7) 2 .
C31 C31' C32 105.1(10) . .
C31 C31' C31 45.9(8) . 2
C32 C31' C31 122.8(10) . 2
C31' C32 C33 126.3(7) . .
C31' C32 C31 36.3(7) . .
C33 C32 C31 110.1(5) . .
C33 C33 C32 122.1(5) 2 .
C33 C33 C34 105.8(6) 2 .
C32 C33 C34 127.3(6) . .
O5 C34 C35 115.7(8) . .
O5 C34 C33 113.6(7) . .
C35 C34 C33 129.9(5) . .
C36 C35 C35 120.0(3) . 2
C36 C35 C34 126.2(5) . .
C35 C35 C34 112.9(4) 2 .
C35 C36 C37 119.5(4) . .
C37 C37 C36 120.4(3) 2 .
C38 C38 O6 109.8(12) 5_575 .

loop_
_geom_bond_atom_site_label_1
_geom_bond_atom_site_label_2
_geom_bond_distance
_geom_bond_site_symmetry_2
O1 C4 1.382(2) .
O2 C6 1.372(2) .
O3 C12 1.370(3) .
O4 C14 1.375(3) .
O5 C34 1.182(9) .
O6 C38 1.391(14) .
N1 C17 1.315(4) .
N1 C21 1.324(4) .
N2 C29 1.315(4) .
N2 C28 1.344(4) .
N3 C22 1.285(3) .
N3 N4 1.397(3) .
N4 C24 1.290(3) .
C1 C2 1.537(3) .
C2 C15 1.524(3) 2_656
C2 C3 1.530(3) .
C3 C4 1.395(3) .
C3 C8 1.398(3) .
C4 C5 1.387(3) .
C5 C6 1.394(3) .
C6 C7 1.391(3) .
C7 C8 1.390(3) .
C7 C9 1.525(3) .
C9 C11 1.523(3) .
C9 C10 1.531(3) .
C11 C16 1.397(3) .
C11 C12 1.405(3) .
C12 C13 1.386(3) .
C13 C14 1.375(3) .
C14 C15 1.409(3) .
C15 C16 1.390(3) .
C15 C2 1.524(3) 2_656
C17 C18 1.388(5) .
C18 C19 1.386(4) .
C19 C20 1.384(3) .
C19 C22 1.485(3) .
C20 C21 1.377(4) .
C22 C23 1.496(3) .
C24 C26 1.482(3) .
C24 C25 1.497(3) .
C26 C30 1.379(4) .
C26 C27 1.390(3) .
C27 C28 1.374(4) .
C29 C30 1.383(4) .
C31 C31 0.964(15) 2
C31 C31' 1.086(12) .
C31 C31' 1.321(12) 2
C31 C32 1.772(13) .
C31' C32 1.145(11) .
C31' C31 1.321(12) 2
C32 C33 1.315(10) .
C33 C33 1.281(12) 2
C33 C34 1.714(11) .
C34 C35 1.490(9) .
C35 C36 1.355(7) .
C35 C35 1.373(10) 2
C36 C37 1.399(7) .
C37 C37 1.307(9) 2
C38 C38 1.314(13) 5_575

loop_
_geom_hbond_atom_site_label_D
_geom_hbond_atom_site_label_H
_geom_hbond_atom_site_label_A
_geom_hbond_distance_DH
_geom_hbond_distance_HA
_geom_hbond_distance_DA
_geom_hbond_angle_DHA
_geom_hbond_site_symmetry_A
O1 H1 N2 0.86(4) 1.81(4) 2.665(3) 177(4) .
O2 H2 N1 0.91(4) 1.73(4) 2.612(3) 163(4) 7_566
O3 H3 O2 0.84(4) 1.87(4) 2.684(3) 163(4) .
O4 H4 O1 0.98(4) 1.73(4) 2.683(3) 163(3) 2_656
